data_1567417
loop_
_publ_author_name
'Dhara, Debabrata'
'Fantuzzi, Felipe'
'H\"arterich, Marcel'
'Dewhurst, Rian D.'
'Krummenacher, Ivo'
'Arrowsmith, Merle'
'Pranckevicius, Conor'
'Braunschweig, Holger'

_publ_section_title
;
 Stepwise reduction of a base-stabilised ferrocenyl aluminium(iii)
 dihalide for the synthesis of structurally-diverse dialane species
;
_journal_issue 33
_journal_name_full 'Chemical Science'
_journal_page_first 9693
_journal_page_last 9700
_journal_paper_doi 10.1039/D2SC02783F
_journal_volume 13
_journal_year 2022
_chemical_formula_moiety 'C104 H146 Al2 Fe2 I2 N4'
_chemical_formula_sum 'C104 H146 Al2 Fe2 I2 N4'
_chemical_formula_weight 1871.70
_space_group_crystal_system monoclinic
_space_group_IT_number 14
_space_group_name_Hall '-P 2yn'
_space_group_name_H-M_alt 'P 1 21/n 1'
_atom_sites_solution_hydrogens geom
_atom_sites_solution_primary dual
_atom_sites_solution_secondary difm
_audit_creation_method SHELXL-2018/3
_audit_update_record
;
2022-04-17 deposited with the CCDC.	2022-08-01 downloaded from the CCDC.
;
_cell_angle_alpha 90
_cell_angle_beta 112.357(12)
_cell_angle_gamma 90
_cell_formula_units_Z 2
_cell_length_a 16.797(3)
_cell_length_b 16.275(4)
_cell_length_c 19.697(6)
_cell_measurement_reflns_used 9783
_cell_measurement_temperature 100(2)
_cell_measurement_theta_max 29.75
_cell_measurement_theta_min 2.56
_cell_volume 4980(2)
_computing_cell_refinement 'Saint+ ver. V8.40A (Bruker AXS)'
_computing_data_collection 'APEX2 ver. 2014.9 (Bruker AXS)'
_computing_data_reduction 'Saint+ ver. V8.40A (Bruker AXS)'
_computing_molecular_graphics 'ShelXLe (Huebschle et all, 2011)'
_computing_publication_material 'SHELXL-2018/3 (Sheldrick, 2018)'
_computing_structure_refinement 'SHELXL-2018/3 (Sheldrick, 2018)'
_computing_structure_solution 'SHELXT 2014/5 (Sheldrick, 2014)'
_diffrn_ambient_temperature 100(2)
_diffrn_measured_fraction_theta_full 0.996
_diffrn_measured_fraction_theta_max 0.989
_diffrn_measurement_device_type 'Bruker D8-Quest with Photon2'
_diffrn_measurement.method '\w and \f scans'

_diffrn_radiation.monochromator 'mirror optics'

_diffrn_radiation_type MoK\a
_diffrn_radiation_wavelength 0.71073
_diffrn_reflns_av_R_equivalents 0.0560
_diffrn_reflns_av_unetI/netI 0.0517
_diffrn_reflns_Laue_measured_fraction_full 0.996
_diffrn_reflns_Laue_measured_fraction_max 0.989
_diffrn_reflns_limit_h_max 23
_diffrn_reflns_limit_h_min -23
_diffrn_reflns_limit_k_max 21
_diffrn_reflns_limit_k_min -22
_diffrn_reflns_limit_l_max 27
_diffrn_reflns_limit_l_min -26
_diffrn_reflns_number 62023
_diffrn_reflns_point_group_measured_fraction_full 0.996
_diffrn_reflns_point_group_measured_fraction_max 0.989
_diffrn_reflns_theta_full 26.000
_diffrn_reflns_theta_max 29.831
_diffrn_reflns_theta_min 2.461
_diffrn_source 'microfocus sealed X--ray tube'
_diffrn_source.type 'Incoatec I\ms'

_exptl_absorpt_coefficient_mu 0.974
_exptl_absorpt_correction_T_max 0.7459
_exptl_absorpt_correction_T_min 0.6405
_exptl_absorpt_correction_type multi-scan
_exptl_absorpt_process_details 'SadAbs 2016/2 (Bruker AXS)'
_exptl_crystal_colour Orange
_exptl_crystal_density_diffrn 1.248
_exptl_crystal_description Block
_exptl_crystal_F_000 1964
_exptl_crystal_size_max 0.434
_exptl_crystal_size_mid 0.201
_exptl_crystal_size_min 0.120
_refine_diff_density_max 2.950
_refine_diff_density_min -1.525
_refine_diff_density_rms 0.111
_refine_ls_extinction_method none
_refine_ls_goodness_of_fit_ref 1.019
_refine_ls_hydrogen_treatment constr
_refine_ls_matrix_type full
_refine_ls_number_parameters 732
_refine_ls_number_reflns 14170
_refine_ls_number_restraints 1003
_refine_ls_restrained_S_all 0.993
_refine_ls_R_factor_all 0.1144
_refine_ls_R_factor_gt 0.0717
_refine_ls_shift/su_max 0.001
_refine_ls_shift/su_mean 0.000
_refine_ls_structure_factor_coef Fsqd
_refine_ls_weighting_details 'w=1/[\s^2^(Fo^2^)+(0.0720P)^2^+20.3213P] where P=(Fo^2^+2Fc^2^)/3'
_refine_ls_weighting_scheme calc
_refine_ls_wR_factor_gt 0.1686
_refine_ls_wR_factor_ref 0.2007
_reflns_Friedel_coverage 0.000
_reflns_number_gt 9525
_reflns_number_total 14170
_reflns_threshold_expression 'I > 2\s(I)'
_cod_data_source_file d2sc02783f2.cif
_cod_data_source_block test_1_a
_cod_depositor_comments
;
The following automatic conversions were performed:

data item '_exptl_absorpt_correction_type' value 'Multi-Scan' was
changed to 'multi-scan' in accordance with the
/home/data/users/saulius/crontab/automatic-downloads/rss-feeds/RSC/lib/dictionaries/cif_core.dic
dictionary named 'cif_core.dic' version 2.4.2 last updated on
2011-04-26.

Automatic conversion script
Id: cif_fix_values 7556 2019-12-06 15:28:31Z antanas 

 Adding full bibliography for 1567415--1567421.cif.
;
_cod_original_sg_symbol_H-M 'P 21/n'
_cod_database_code 1567417
_shelx_shelxl_version_number 2018/3
_shelx_space_group_comment
;
The symmetry employed for this shelxl refinement is uniquely defined
by the following loop, which should always be used as a source of
symmetry information in preference to the above space-group names.
They are only intended as comments.
;

loop_
_space_group_symop_operation_xyz
'x, y, z'
'-x+1/2, y+1/2, -z+1/2'
'-x, -y, -z'
'x-1/2, -y-1/2, z-1/2'

loop_
_atom_site_label
_atom_site_type_symbol
_atom_site_fract_x
_atom_site_fract_y
_atom_site_fract_z
_atom_site_U_iso_or_equiv
_atom_site_adp_type
_atom_site_occupancy
_atom_site_site_symmetry_order
_atom_site_calc_flag
_atom_site_refinement_flags_posn
_atom_site_refinement_flags_adp
_atom_site_refinement_flags_occupancy
_atom_site_disorder_assembly
_atom_site_disorder_group
C01J C 0.1028(6) 0.9435(6) 0.5659(5) 0.103(3) Uiso 1 1 d . . . . .
H01A H 0.103118 0.898505 0.532149 0.124 Uiso 1 1 calc R U . . .
H01B H 0.146659 0.984401 0.566456 0.124 Uiso 1 1 calc R U . . .
C01K C 0.0154(6) 0.9833(6) 0.5390(5) 0.091(2) Uiso 1 1 d . . . . .
H01C H 0.016699 1.029099 0.572518 0.109 Uiso 1 1 calc R U . . .
H01D H -0.027051 0.942599 0.541716 0.109 Uiso 1 1 calc R U . . .
C01M C 0.1250(8) 0.9095(8) 0.6420(7) 0.140(4) Uiso 1 1 d . . . . .
H01E H 0.083665 0.866471 0.640814 0.210 Uiso 1 1 calc R U . . .
H01F H 0.122605 0.953689 0.674994 0.210 Uiso 1 1 calc R U . . .
H01G H 0.183171 0.886223 0.659829 0.210 Uiso 1 1 calc R U . . .
Al1_1 Al 0.33242(8) 0.59529(9) 0.46656(8) 0.0323(3) Uani 0.9070(12) 1 d D U P A 1
I2_1 I 0.23966(2) 0.61215(2) 0.32635(2) 0.04421(12) Uani 0.9070(12) 1 d D . P A 1
C3_1 C 0.4310(3) 0.6801(3) 0.5049(3) 0.0372(10) Uani 0.9070(12) 1 d D U P A 1
N4_1 N 0.4710(3) 0.7240(3) 0.4691(3) 0.0442(9) Uani 0.9070(12) 1 d D U P A 1
C5_1 C 0.5429(5) 0.7647(6) 0.5184(4) 0.0493(12) Uani 0.9070(12) 1 d D U P A 1
C6_1 C 0.5471(3) 0.7447(4) 0.5856(4) 0.0509(13) Uani 0.9070(12) 1 d D U P A 1
N7_1 N 0.4774(3) 0.6927(3) 0.5764(2) 0.0418(9) Uani 0.9070(12) 1 d D U P A 1
C8_1 C 0.4627(4) 0.6569(4) 0.6383(3) 0.0527(14) Uani 0.9070(12) 1 d D U P A 1
H8A_1 H 0.405986 0.630535 0.620815 0.079 Uiso 0.9070(12) 1 calc R U P A 1
H8B_1 H 0.464891 0.700204 0.673522 0.079 Uiso 0.9070(12) 1 calc R U P A 1
H8C_1 H 0.507275 0.615873 0.662204 0.079 Uiso 0.9070(12) 1 calc R U P A 1
C9_1 C 0.6097(4) 0.7671(5) 0.6601(4) 0.075(2) Uani 0.9070(12) 1 d D U P A 1
H9A_1 H 0.652905 0.804796 0.655600 0.113 Uiso 0.9070(12) 1 calc R U P A 1
H9B_1 H 0.638176 0.717344 0.686103 0.113 Uiso 0.9070(12) 1 calc R U P A 1
H9C_1 H 0.579179 0.793939 0.687716 0.113 Uiso 0.9070(12) 1 calc R U P A 1
C10_1 C 0.6005(5) 0.8162(5) 0.4936(6) 0.080(2) Uani 0.9070(12) 1 d D U P A 1
H10A_1 H 0.626954 0.781741 0.467173 0.121 Uiso 0.9070(12) 1 calc R U P A 1
H10B_1 H 0.645612 0.840852 0.536463 0.121 Uiso 0.9070(12) 1 calc R U P A 1
H10C_1 H 0.566655 0.859785 0.461067 0.121 Uiso 0.9070(12) 1 calc R U P A 1
C11_1 C 0.4457(4) 0.7280(5) 0.3900(4) 0.0610(16) Uani 0.9070(12) 1 d D U P A 1
H11A_1 H 0.497222 0.732855 0.378214 0.091 Uiso 0.9070(12) 1 calc R U P A 1
H11B_1 H 0.408667 0.775964 0.370807 0.091 Uiso 0.9070(12) 1 calc R U P A 1
H11C_1 H 0.414280 0.677969 0.367598 0.091 Uiso 0.9070(12) 1 calc R U P A 1
C12_1 C 0.4040(3) 0.4920(3) 0.4762(3) 0.0365(10) Uani 0.9070(12) 1 d D U P A 1
H12_1 H 0.365405 0.443149 0.458997 0.044 Uiso 0.9070(12) 1 calc R U P A 1
C13_1 C 0.4662(3) 0.4789(3) 0.5531(3) 0.0393(10) Uani 0.9070(12) 1 d D U P A 1
C14_1 C 0.4299(4) 0.4500(5) 0.6088(3) 0.0574(16) Uani 0.9070(12) 1 d D U P A 1
H14A_1 H 0.386913 0.489609 0.610947 0.086 Uiso 0.9070(12) 1 calc R U P A 1
H14B_1 H 0.476483 0.445725 0.657204 0.086 Uiso 0.9070(12) 1 calc R U P A 1
H14C_1 H 0.402698 0.396163 0.594058 0.086 Uiso 0.9070(12) 1 calc R U P A 1
C15_1 C 0.5506(3) 0.4921(3) 0.5743(3) 0.0378(11) Uani 0.9070(12) 1 d D U P A 1
H15_1 H 0.584205 0.491346 0.625516 0.045 Uiso 0.9070(12) 1 calc R U P A 1
Al1_2 Al 0.3743(6) 0.5952(7) 0.5512(3) 0.029(2) Uani 0.0930(12) 1 d D U P A 2
I2_2 I 0.41529(19) 0.5976(2) 0.69335(16) 0.0393(10) Uani 0.0930(12) 1 d D U P A 2
C3_2 C 0.4375(13) 0.6839(14) 0.5157(6) 0.041(3) Uani 0.0930(12) 1 d D U P A 2
N4_2 N 0.4165(15) 0.7168(19) 0.4482(9) 0.041(3) Uani 0.0930(12) 1 d D U P A 2
C5_2 C 0.4816(18) 0.768(2) 0.4457(12) 0.047(4) Uani 0.0930(12) 1 d D U P A 2
C6_2 C 0.543(3) 0.768(5) 0.513(2) 0.048(3) Uani 0.0930(12) 1 d D U P A 2
N7_2 N 0.5146(15) 0.716(2) 0.5561(11) 0.045(3) Uani 0.0930(12) 1 d D U P A 2
C8_2 C 0.5670(18) 0.700(3) 0.6328(11) 0.047(6) Uani 0.0930(12) 1 d D U P A 2
H8A_2 H 0.533030 0.669342 0.655340 0.070 Uiso 0.0930(12) 1 calc R U P A 2
H8B_2 H 0.585837 0.752088 0.658614 0.070 Uiso 0.0930(12) 1 calc R U P A 2
H8C_2 H 0.617522 0.667247 0.636299 0.070 Uiso 0.0930(12) 1 calc R U P A 2
C9_2 C 0.626(2) 0.814(3) 0.5460(19) 0.056(7) Uani 0.0930(12) 1 d D U P A 2
H9A_2 H 0.672651 0.780289 0.543176 0.084 Uiso 0.0930(12) 1 calc R U P A 2
H9B_2 H 0.636737 0.826423 0.597448 0.084 Uiso 0.0930(12) 1 calc R U P A 2
H9C_2 H 0.621516 0.865126 0.518794 0.084 Uiso 0.0930(12) 1 calc R U P A 2
C10_2 C 0.474(2) 0.815(3) 0.3780(17) 0.055(8) Uani 0.0930(12) 1 d D U P A 2
H10A_2 H 0.485412 0.778045 0.343592 0.083 Uiso 0.0930(12) 1 calc R U P A 2
H10B_2 H 0.515140 0.860281 0.391105 0.083 Uiso 0.0930(12) 1 calc R U P A 2
H10C_2 H 0.415175 0.836974 0.354891 0.083 Uiso 0.0930(12) 1 calc R U P A 2
C11_2 C 0.3404(19) 0.696(3) 0.3842(10) 0.046(7) Uani 0.0930(12) 1 d D U P A 2
H11A_2 H 0.297517 0.740142 0.375318 0.069 Uiso 0.0930(12) 1 calc R U P A 2
H11B_2 H 0.316251 0.644428 0.392718 0.069 Uiso 0.0930(12) 1 calc R U P A 2
H11C_2 H 0.356070 0.690886 0.341282 0.069 Uiso 0.0930(12) 1 calc R U P A 2
C12_2 C 0.4308(15) 0.4936(13) 0.5294(8) 0.036(4) Uani 0.0930(12) 1 d D U P A 2
H12_2 H 0.400467 0.443951 0.537616 0.043 Uiso 0.0930(12) 1 calc R U P A 2
C13_2 C 0.5238(16) 0.4875(18) 0.5780(13) 0.037(4) Uani 0.0930(12) 1 d D U P A 2
C14_2 C 0.545(2) 0.449(3) 0.6530(15) 0.045(6) Uani 0.0930(12) 1 d D U P A 2
H14A_2 H 0.526018 0.391250 0.646907 0.068 Uiso 0.0930(12) 1 calc R U P A 2
H14B_2 H 0.516258 0.478798 0.679920 0.068 Uiso 0.0930(12) 1 calc R U P A 2
H14C_2 H 0.607747 0.450494 0.680481 0.068 Uiso 0.0930(12) 1 calc R U P A 2
C15_2 C 0.5870(16) 0.501(3) 0.554(2) 0.0378(11) Uani 0.0930(12) 1 d D U P A 2
H15_2 H 0.644396 0.506386 0.588457 0.045 Uiso 0.0930(12) 1 calc R U P A 2
C1_3 C 0.2255(3) 0.2598(3) 0.6371(2) 0.0484(12) Uani 1 1 d D . . . .
C2_3 C 0.1804(4) 0.2885(3) 0.6872(3) 0.0575(14) Uani 1 1 d D . . . .
H2A_3 H 0.118684 0.294830 0.658353 0.086 Uiso 1 1 calc R U . . .
H2B_3 H 0.204559 0.341358 0.709362 0.086 Uiso 1 1 calc R U . . .
H2C_3 H 0.189078 0.247731 0.725956 0.086 Uiso 1 1 calc R U . . .
C3_3 C 0.1924(4) 0.1745(3) 0.6076(3) 0.0610(15) Uani 1 1 d D . . . .
H3A_3 H 0.131034 0.177742 0.576448 0.092 Uiso 1 1 calc R U . . .
H3B_3 H 0.200399 0.137196 0.648805 0.092 Uiso 1 1 calc R U . . .
H3C_3 H 0.224413 0.153685 0.578770 0.092 Uiso 1 1 calc R U . . .
C4_3 C 0.3229(3) 0.2542(3) 0.6825(3) 0.0600(15) Uani 1 1 d D . . . .
H4A_3 H 0.352189 0.233437 0.651380 0.090 Uiso 1 1 calc R U . . .
H4B_3 H 0.333248 0.216729 0.723894 0.090 Uiso 1 1 calc R U . . .
H4C_3 H 0.345191 0.308848 0.700956 0.090 Uiso 1 1 calc R U . . .
C1_5 C 0.2094(3) 0.4630(3) 0.5349(3) 0.0377(9) Uani 1 1 d . . . . .
C2_5 C 0.1848(3) 0.4378(3) 0.4629(3) 0.0395(10) Uani 1 1 d . . . . .
H2_5 H 0.176781 0.477357 0.425406 0.047 Uiso 1 1 calc R U . . .
C3_5 C 0.1712(3) 0.3527(3) 0.4444(3) 0.0405(10) Uani 1 1 d . . . . .
C4_5 C 0.1864(3) 0.2980(3) 0.5014(3) 0.0380(9) Uani 1 1 d . . . . .
H4_5 H 0.180227 0.240921 0.490388 0.046 Uiso 1 1 calc R U . . .
C5_5 C 0.2105(3) 0.3222(3) 0.5741(3) 0.0443(11) Uani 1 1 d . . . . .
C6_5 C 0.2216(3) 0.4054(3) 0.5899(3) 0.0416(10) Uani 1 1 d . . . . .
H6_5 H 0.237806 0.423294 0.639229 0.050 Uiso 1 1 calc R U . . .
C1_6 C 0.2794(3) 0.7750(3) 0.5450(3) 0.0401(10) Uani 1 1 d . . . . .
C2_6 C 0.2555(3) 0.8046(3) 0.4737(3) 0.0410(10) Uani 1 1 d . . . . .
H2_6 H 0.224800 0.770122 0.433205 0.049 Uiso 1 1 calc R U . . .
C3_6 C 0.2769(3) 0.8860(3) 0.4612(3) 0.0463(11) Uani 1 1 d . . . . .
C4_6 C 0.3257(3) 0.9314(3) 0.5210(3) 0.0491(12) Uani 1 1 d . . . . .
H4_6 H 0.341186 0.985746 0.513406 0.059 Uiso 1 1 calc R U . . .
C5_6 C 0.3536(4) 0.9017(3) 0.5924(3) 0.0527(13) Uani 1 1 d . . . . .
C6_6 C 0.3266(3) 0.8230(3) 0.6032(3) 0.0463(11) Uani 1 1 d . . . . .
H6_6 H 0.341247 0.802838 0.651745 0.056 Uiso 1 1 calc R U . . .
C1_7 C 0.2571(3) 0.6144(3) 0.5206(2) 0.0324(8) Uani 1 1 d . . . . .
C2_7 C 0.2518(3) 0.6907(3) 0.5585(3) 0.0381(9) Uani 1 1 d . . . . .
C3_7 C 0.2154(3) 0.6748(3) 0.6120(3) 0.0402(10) Uani 1 1 d . . . . .
H3_7 H 0.206330 0.714063 0.644017 0.048 Uiso 1 1 calc R U . . .
C4_7 C 0.1952(3) 0.5898(3) 0.6088(3) 0.0407(10) Uani 1 1 d . . . . .
H4_7 H 0.169480 0.562440 0.637874 0.049 Uiso 1 1 calc R U . . .
C5_7 C 0.2204(3) 0.5520(3) 0.5539(3) 0.0382(9) Uani 1 1 d . . . . .
Fe6_7 Fe 0.13216(4) 0.64299(4) 0.51082(4) 0.03352(16) Uani 1 1 d . . . . .
C7_7 C 0.0603(3) 0.6657(3) 0.4008(3) 0.0442(11) Uani 1 1 d . . . . .
H7_7 H 0.081720 0.667026 0.362603 0.053 Uiso 1 1 calc R U . . .
C8_7 C 0.0549(3) 0.7324(3) 0.4440(3) 0.0485(12) Uani 1 1 d . . . . .
H8_7 H 0.071760 0.787171 0.439428 0.058 Uiso 1 1 calc R U . . .
C9_7 C 0.0202(3) 0.7049(3) 0.4957(3) 0.0522(13) Uani 1 1 d . . . . .
H9_7 H 0.010286 0.737615 0.531638 0.063 Uiso 1 1 calc R U . . .
C10_7 C 0.0033(3) 0.6200(3) 0.4837(3) 0.0492(12) Uani 1 1 d . . . . .
H10_7 H -0.020303 0.585263 0.510030 0.059 Uiso 1 1 calc R U . . .
C11_7 C 0.0278(3) 0.5956(3) 0.4251(3) 0.0443(11) Uani 1 1 d . . . . .
H11_7 H 0.023321 0.541728 0.405427 0.053 Uiso 1 1 calc R U . . .
C1_8 C 0.4149(4) 0.9500(4) 0.6548(3) 0.0516(15) Uani 0.686(7) 1 d D U P B 1
C2_8 C 0.4445(5) 0.9075(4) 0.7296(3) 0.0494(17) Uani 0.686(7) 1 d D U P B 1
H2A_8 H 0.394925 0.899111 0.743467 0.074 Uiso 0.686(7) 1 calc R U P B 1
H2B_8 H 0.487221 0.941962 0.766425 0.074 Uiso 0.686(7) 1 calc R U P B 1
H2C_8 H 0.470264 0.854255 0.726714 0.074 Uiso 0.686(7) 1 calc R U P B 1
C3_8 C 0.4943(4) 0.9755(5) 0.6398(4) 0.0558(17) Uani 0.686(7) 1 d D U P B 1
H3A_8 H 0.476470 1.009525 0.595392 0.084 Uiso 0.686(7) 1 calc R U P B 1
H3B_8 H 0.523965 0.926399 0.632713 0.084 Uiso 0.686(7) 1 calc R U P B 1
H3C_8 H 0.533262 1.007096 0.681569 0.084 Uiso 0.686(7) 1 calc R U P B 1
C4_8 C 0.3648(5) 1.0281(4) 0.6581(4) 0.0584(18) Uani 0.686(7) 1 d D U P B 1
H4A_8 H 0.352411 1.060194 0.613089 0.088 Uiso 0.686(7) 1 calc R U P B 1
H4B_8 H 0.399524 1.061228 0.700618 0.088 Uiso 0.686(7) 1 calc R U P B 1
H4C_8 H 0.310678 1.012711 0.662626 0.088 Uiso 0.686(7) 1 calc R U P B 1
C1_9 C 0.3992(7) 0.9645(7) 0.6640(6) 0.056(2) Uani 0.314(7) 1 d D U P B 2
C2_9 C 0.4790(10) 0.9169(9) 0.7125(10) 0.064(3) Uani 0.314(7) 1 d D U P B 2
H2A_9 H 0.462689 0.860321 0.718448 0.096 Uiso 0.314(7) 1 calc R U P B 2
H2B_9 H 0.503970 0.943376 0.760674 0.096 Uiso 0.314(7) 1 calc R U P B 2
H2C_9 H 0.521374 0.916402 0.689405 0.096 Uiso 0.314(7) 1 calc R U P B 2
C3_9 C 0.4277(10) 1.0457(8) 0.6415(9) 0.056(3) Uani 0.314(7) 1 d D U P B 2
H3A_9 H 0.460275 1.034721 0.610440 0.084 Uiso 0.314(7) 1 calc R U P B 2
H3B_9 H 0.464305 1.075616 0.685565 0.084 Uiso 0.314(7) 1 calc R U P B 2
H3C_9 H 0.376995 1.079008 0.614215 0.084 Uiso 0.314(7) 1 calc R U P B 2
C4_9 C 0.3442(10) 0.9842(11) 0.7091(10) 0.062(3) Uani 0.314(7) 1 d D U P B 2
H4A_9 H 0.285306 0.997310 0.675859 0.092 Uiso 0.314(7) 1 calc R U P B 2
H4B_9 H 0.368973 1.031347 0.741155 0.092 Uiso 0.314(7) 1 calc R U P B 2
H4C_9 H 0.343317 0.936422 0.739135 0.092 Uiso 0.314(7) 1 calc R U P B 2
C1_4 C 0.2479(3) 0.9241(3) 0.3851(3) 0.0591(14) Uani 1 1 d D . . . .
C2_4 C 0.1965(5) 0.8650(4) 0.3238(3) 0.090(3) Uani 1 1 d D . . . .
H2A_4 H 0.182949 0.891628 0.276123 0.135 Uiso 1 1 calc R U . . .
H2B_4 H 0.142873 0.850045 0.329617 0.135 Uiso 1 1 calc R U . . .
H2C_4 H 0.230539 0.815333 0.326462 0.135 Uiso 1 1 calc R U . . .
C3_4 C 0.1926(5) 0.9990(4) 0.3835(4) 0.094(3) Uani 1 1 d D . . . .
H3A_4 H 0.173879 1.025041 0.335032 0.141 Uiso 1 1 calc R U . . .
H3B_4 H 0.226376 1.038280 0.421105 0.141 Uiso 1 1 calc R U . . .
H3C_4 H 0.142086 0.981753 0.393225 0.141 Uiso 1 1 calc R U . . .
C4_4 C 0.3269(4) 0.9537(5) 0.3699(4) 0.089(2) Uani 1 1 d D . . . .
H4A_4 H 0.361876 0.906182 0.368052 0.134 Uiso 1 1 calc R U . . .
H4B_4 H 0.361402 0.990781 0.409307 0.134 Uiso 1 1 calc R U . . .
H4C_4 H 0.307538 0.982788 0.322895 0.134 Uiso 1 1 calc R U . . .
C1_10 C 0.1424(4) 0.3264(4) 0.3654(4) 0.0559(14) Uani 0.751(15) 1 d D U P C 1
C2_10 C 0.2077(6) 0.3552(6) 0.3338(5) 0.069(2) Uani 0.751(15) 1 d D U P C 1
H2A_10 H 0.186333 0.342452 0.281277 0.103 Uiso 0.751(15) 1 calc R U P C 1
H2B_10 H 0.262684 0.327052 0.359082 0.103 Uiso 0.751(15) 1 calc R U P C 1
H2C_10 H 0.216155 0.414695 0.340797 0.103 Uiso 0.751(15) 1 calc R U P C 1
C3_10 C 0.0555(5) 0.3666(6) 0.3227(5) 0.074(2) Uani 0.751(15) 1 d D U P C 1
H3A_10 H 0.037708 0.353733 0.270362 0.112 Uiso 0.751(15) 1 calc R U P C 1
H3B_10 H 0.060490 0.426252 0.329595 0.112 Uiso 0.751(15) 1 calc R U P C 1
H3C_10 H 0.012398 0.345483 0.340613 0.112 Uiso 0.751(15) 1 calc R U P C 1
C4_10 C 0.1316(7) 0.2327(4) 0.3557(7) 0.070(2) Uani 0.751(15) 1 d D U P C 1
H4A_10 H 0.110424 0.219065 0.303321 0.105 Uiso 0.751(15) 1 calc R U P C 1
H4B_10 H 0.090222 0.213434 0.376300 0.105 Uiso 0.751(15) 1 calc R U P C 1
H4C_10 H 0.187265 0.205844 0.381245 0.105 Uiso 0.751(15) 1 calc R U P C 1
C1_11 C 0.1332(12) 0.3242(12) 0.3613(10) 0.061(2) Uani 0.249(15) 1 d D U P C 2
C2_11 C 0.1655(19) 0.3757(14) 0.3121(15) 0.068(3) Uani 0.249(15) 1 d D U P C 2
H2A_11 H 0.162509 0.343085 0.269360 0.102 Uiso 0.249(15) 1 calc R U P C 2
H2B_11 H 0.225199 0.392236 0.339766 0.102 Uiso 0.249(15) 1 calc R U P C 2
H2C_11 H 0.129392 0.424724 0.295612 0.102 Uiso 0.249(15) 1 calc R U P C 2
C3_11 C 0.0349(12) 0.3264(19) 0.3304(16) 0.067(3) Uani 0.249(15) 1 d D U P C 2
H3A_11 H 0.015463 0.380012 0.340691 0.101 Uiso 0.249(15) 1 calc R U P C 2
H3B_11 H 0.013291 0.283066 0.353459 0.101 Uiso 0.249(15) 1 calc R U P C 2
H3C_11 H 0.012889 0.317447 0.277211 0.101 Uiso 0.249(15) 1 calc R U P C 2
C4_11 C 0.1618(18) 0.2345(13) 0.360(2) 0.067(4) Uani 0.249(15) 1 d D U P C 2
H4A_11 H 0.153759 0.219363 0.309412 0.100 Uiso 0.249(15) 1 calc R U P C 2
H4B_11 H 0.127111 0.198152 0.377268 0.100 Uiso 0.249(15) 1 calc R U P C 2
H4C_11 H 0.222687 0.228831 0.391642 0.100 Uiso 0.249(15) 1 calc R U P C 2

loop_
_atom_site_aniso_label
_atom_site_aniso_U_11
_atom_site_aniso_U_22
_atom_site_aniso_U_33
_atom_site_aniso_U_23
_atom_site_aniso_U_13
_atom_site_aniso_U_12
Al1_1 0.0194(6) 0.0445(8) 0.0305(7) 0.0063(6) 0.0067(5) 0.0042(5)
I2_1 0.03544(18) 0.0595(2) 0.03121(17) 0.00437(15) 0.00536(12) 0.01029(15)
C3_1 0.0239(19) 0.043(2) 0.043(2) 0.004(2) 0.0117(17) 0.0027(17)
N4_1 0.0312(18) 0.044(2) 0.058(2) 0.0060(19) 0.0180(17) 0.0013(17)
C5_1 0.032(2) 0.036(2) 0.077(3) -0.004(2) 0.018(2) -0.0002(19)
C6_1 0.026(2) 0.046(3) 0.072(3) -0.014(2) 0.009(2) 0.0040(19)
N7_1 0.0252(17) 0.050(2) 0.047(2) -0.0074(19) 0.0098(16) 0.0042(16)
C8_1 0.035(3) 0.082(4) 0.035(3) -0.001(3) 0.006(2) 0.012(3)
C9_1 0.043(3) 0.083(5) 0.084(5) -0.045(4) 0.007(3) -0.004(3)
C10_1 0.054(4) 0.052(4) 0.135(7) 0.011(5) 0.035(4) -0.010(3)
C11_1 0.052(3) 0.075(4) 0.059(3) 0.028(3) 0.025(3) 0.002(3)
C12_1 0.0217(19) 0.044(3) 0.042(2) 0.006(2) 0.0101(18) 0.0051(18)
C13_1 0.036(2) 0.049(3) 0.038(2) 0.017(2) 0.0203(19) 0.015(2)
C14_1 0.039(3) 0.087(4) 0.051(3) 0.034(3) 0.023(2) 0.024(3)
C15_1 0.032(2) 0.053(3) 0.026(2) 0.0070(19) 0.0091(17) 0.015(2)
Al1_2 0.025(5) 0.033(6) 0.032(6) -0.001(5) 0.014(4) -0.002(4)
I2_2 0.0310(15) 0.058(2) 0.0293(15) 0.0030(13) 0.0123(11) 0.0001(13)
C3_2 0.028(5) 0.044(5) 0.051(5) 0.001(5) 0.016(5) 0.001(5)
N4_2 0.030(5) 0.046(6) 0.052(5) 0.004(5) 0.019(5) 0.001(5)
C5_2 0.032(6) 0.045(6) 0.065(6) 0.005(5) 0.020(5) 0.001(5)
C6_2 0.031(5) 0.042(5) 0.069(5) -0.001(5) 0.018(5) 0.001(5)
N7_2 0.028(4) 0.043(5) 0.060(4) -0.002(4) 0.014(4) 0.002(4)
C8_2 0.027(9) 0.058(10) 0.055(8) -0.013(9) 0.016(8) -0.001(10)
C9_2 0.040(11) 0.040(12) 0.087(14) -0.004(13) 0.021(10) -0.004(10)
C10_2 0.042(14) 0.061(15) 0.065(12) 0.012(12) 0.021(11) -0.003(13)
C11_2 0.033(11) 0.062(15) 0.049(11) 0.003(13) 0.023(9) 0.003(11)
C12_2 0.030(5) 0.048(6) 0.032(6) 0.016(6) 0.016(5) 0.012(6)
C13_2 0.033(6) 0.053(6) 0.030(6) 0.015(6) 0.016(5) 0.014(6)
C14_2 0.036(10) 0.063(11) 0.037(9) 0.022(9) 0.014(8) 0.026(10)
C15_2 0.032(2) 0.053(3) 0.026(2) 0.0070(19) 0.0091(17) 0.015(2)
C1_3 0.048(3) 0.040(3) 0.056(3) 0.014(2) 0.018(2) 0.011(2)
C2_3 0.065(3) 0.053(3) 0.061(3) 0.019(3) 0.030(3) 0.016(3)
C3_3 0.070(4) 0.046(3) 0.062(4) 0.018(3) 0.020(3) 0.011(3)
C4_3 0.058(3) 0.056(3) 0.064(4) 0.022(3) 0.021(3) 0.016(3)
C1_5 0.030(2) 0.042(2) 0.044(2) 0.0009(19) 0.0170(18) 0.0007(17)
C2_5 0.0256(19) 0.047(3) 0.047(3) 0.015(2) 0.0151(18) 0.0109(18)
C3_5 0.035(2) 0.040(2) 0.048(3) 0.005(2) 0.018(2) 0.0143(18)
C4_5 0.035(2) 0.030(2) 0.048(3) 0.0017(18) 0.0148(19) 0.0092(17)
C5_5 0.039(2) 0.040(2) 0.052(3) 0.008(2) 0.016(2) 0.0123(19)
C6_5 0.040(2) 0.042(2) 0.043(2) 0.005(2) 0.015(2) 0.0055(19)
C1_6 0.035(2) 0.041(2) 0.042(2) 0.0092(19) 0.0124(19) 0.0041(18)
C2_6 0.034(2) 0.044(3) 0.040(2) -0.002(2) 0.0096(18) -0.0007(19)
C3_6 0.046(3) 0.046(3) 0.044(3) 0.004(2) 0.014(2) -0.005(2)
C4_6 0.052(3) 0.040(3) 0.053(3) 0.002(2) 0.017(2) -0.012(2)
C5_6 0.050(3) 0.043(3) 0.058(3) 0.017(2) 0.013(2) -0.005(2)
C6_6 0.045(3) 0.044(3) 0.042(3) 0.009(2) 0.007(2) -0.004(2)
C1_7 0.0250(17) 0.0308(19) 0.039(2) 0.0039(17) 0.0101(16) 0.0011(15)
C2_7 0.033(2) 0.038(2) 0.040(2) 0.0050(19) 0.0099(18) 0.0026(17)
C3_7 0.039(2) 0.041(2) 0.038(2) 0.0023(19) 0.0117(18) -0.0020(19)
C4_7 0.038(2) 0.046(3) 0.037(2) 0.0021(19) 0.0138(19) -0.0018(19)
C5_7 0.034(2) 0.040(2) 0.038(2) 0.0046(19) 0.0110(18) 0.0015(18)
Fe6_7 0.0243(3) 0.0289(3) 0.0476(4) 0.0009(3) 0.0140(2) 0.0005(2)
C7_7 0.028(2) 0.051(3) 0.047(3) 0.005(2) 0.0077(19) 0.0064(19)
C8_7 0.032(2) 0.039(2) 0.066(3) 0.006(2) 0.009(2) 0.0036(19)
C9_7 0.035(2) 0.048(3) 0.074(4) -0.006(3) 0.022(2) 0.006(2)
C10_7 0.030(2) 0.053(3) 0.065(3) 0.005(2) 0.018(2) 0.001(2)
C11_7 0.027(2) 0.040(2) 0.057(3) 0.000(2) 0.0055(19) 0.0024(17)
C1_8 0.050(3) 0.049(3) 0.050(3) 0.005(2) 0.012(2) -0.003(2)
C2_8 0.053(4) 0.051(4) 0.038(3) -0.004(3) 0.010(3) -0.012(3)
C3_8 0.049(3) 0.056(4) 0.055(4) 0.007(3) 0.012(3) -0.004(3)
C4_8 0.056(4) 0.056(4) 0.054(4) -0.007(3) 0.011(3) 0.003(3)
C1_9 0.055(4) 0.049(4) 0.051(3) 0.001(3) 0.006(3) -0.007(3)
C2_9 0.059(5) 0.055(5) 0.057(5) -0.001(4) -0.002(4) -0.005(4)
C3_9 0.054(5) 0.048(4) 0.055(5) -0.001(4) 0.008(4) -0.007(4)
C4_9 0.064(5) 0.055(5) 0.057(5) 0.000(5) 0.012(4) -0.004(5)
C1_4 0.075(4) 0.051(3) 0.049(3) 0.012(3) 0.020(3) -0.002(3)
C2_4 0.129(7) 0.072(5) 0.049(4) 0.016(3) 0.011(4) -0.014(5)
C3_4 0.117(7) 0.082(5) 0.056(4) 0.029(4) 0.004(4) 0.015(5)
C4_4 0.119(7) 0.088(5) 0.076(5) 0.006(4) 0.054(5) -0.021(5)
C1_10 0.066(3) 0.054(3) 0.045(3) 0.002(2) 0.018(2) 0.020(3)
C2_10 0.086(5) 0.072(4) 0.051(4) -0.003(3) 0.027(4) 0.010(4)
C3_10 0.078(4) 0.067(4) 0.057(4) -0.006(4) 0.002(3) 0.025(4)
C4_10 0.078(5) 0.060(3) 0.059(4) -0.004(3) 0.012(4) 0.014(4)
C1_11 0.071(4) 0.059(4) 0.048(3) -0.001(3) 0.016(3) 0.019(3)
C2_11 0.080(6) 0.066(5) 0.051(5) 0.000(5) 0.018(5) 0.013(5)
C3_11 0.072(5) 0.068(6) 0.050(6) 0.002(6) 0.010(5) 0.018(5)
C4_11 0.076(6) 0.058(5) 0.055(6) -0.005(5) 0.012(6) 0.019(5)

loop_
_atom_type_symbol
_atom_type_description
_atom_type_scat_dispersion_real
_atom_type_scat_dispersion_imag
_atom_type_scat_source
C C 0.0033 0.0016 'International Tables Vol C Tables 4.2.6.8 and 6.1.1.4'
H H 0.0000 0.0000 'International Tables Vol C Tables 4.2.6.8 and 6.1.1.4'
N N 0.0061 0.0033 'International Tables Vol C Tables 4.2.6.8 and 6.1.1.4'
Al Al 0.0645 0.0514 'International Tables Vol C Tables 4.2.6.8 and 6.1.1.4'
Fe Fe 0.3463 0.8444 'International Tables Vol C Tables 4.2.6.8 and 6.1.1.4'
I I -0.4742 1.8119 'International Tables Vol C Tables 4.2.6.8 and 6.1.1.4'

loop_
_geom_angle_atom_site_label_1
_geom_angle_atom_site_label_2
_geom_angle_atom_site_label_3
_geom_angle
_geom_angle_site_symmetry_1
_geom_angle_site_symmetry_3
_geom_angle_publ_flag
C01M C01J C01K 110.3(9) . . ?
C01M C01J H01A 109.6 . . ?
C01K C01J H01A 109.6 . . ?
C01M C01J H01B 109.6 . . ?
C01K C01J H01B 109.6 . . ?
H01A C01J H01B 108.1 . . ?
C01J C01K C01K 114.9(9) . 3_576 ?
C01J C01K H01C 108.6 . . ?
C01K C01K H01C 108.6 3_576 . ?
C01J C01K H01D 108.6 . . ?
C01K C01K H01D 108.6 3_576 . ?
H01C C01K H01D 107.5 . . ?
C01J C01M H01E 109.5 . . ?
C01J C01M H01F 109.5 . . ?
H01E C01M H01F 109.5 . . ?
C01J C01M H01G 109.5 . . ?
H01E C01M H01G 109.5 . . ?
H01F C01M H01G 109.5 . . ?
C1_7 Al1_1 C12_1 124.1(2) . . ?
C1_7 Al1_1 C3_1 106.8(2) . . ?
C12_1 Al1_1 C3_1 98.9(2) . . ?
C1_7 Al1_1 I2_1 107.92(13) . . ?
C12_1 Al1_1 I2_1 106.17(16) . . ?
C3_1 Al1_1 I2_1 112.82(15) . . ?
N7_1 C3_1 N4_1 105.2(4) . . ?
N7_1 C3_1 Al1_1 123.4(4) . . ?
N4_1 C3_1 Al1_1 130.7(4) . . ?
C3_1 N4_1 C5_1 111.0(5) . . ?
C3_1 N4_1 C11_1 125.7(5) . . ?
C5_1 N4_1 C11_1 123.3(5) . . ?
C6_1 C5_1 N4_1 106.3(5) . . ?
C6_1 C5_1 C10_1 131.4(7) . . ?
N4_1 C5_1 C10_1 122.3(7) . . ?
C5_1 C6_1 N7_1 107.0(5) . . ?
C5_1 C6_1 C9_1 131.8(6) . . ?
N7_1 C6_1 C9_1 121.2(6) . . ?
C3_1 N7_1 C6_1 110.6(5) . . ?
C3_1 N7_1 C8_1 127.1(5) . . ?
C6_1 N7_1 C8_1 122.3(5) . . ?
N7_1 C8_1 H8A_1 109.5 . . ?
N7_1 C8_1 H8B_1 109.5 . . ?
H8A_1 C8_1 H8B_1 109.5 . . ?
N7_1 C8_1 H8C_1 109.5 . . ?
H8A_1 C8_1 H8C_1 109.5 . . ?
H8B_1 C8_1 H8C_1 109.5 . . ?
C6_1 C9_1 H9A_1 109.5 . . ?
C6_1 C9_1 H9B_1 109.5 . . ?
H9A_1 C9_1 H9B_1 109.5 . . ?
C6_1 C9_1 H9C_1 109.5 . . ?
H9A_1 C9_1 H9C_1 109.5 . . ?
H9B_1 C9_1 H9C_1 109.5 . . ?
C5_1 C10_1 H10A_1 109.5 . . ?
C5_1 C10_1 H10B_1 109.5 . . ?
H10A_1 C10_1 H10B_1 109.5 . . ?
C5_1 C10_1 H10C_1 109.5 . . ?
H10A_1 C10_1 H10C_1 109.5 . . ?
H10B_1 C10_1 H10C_1 109.5 . . ?
N4_1 C11_1 H11A_1 109.5 . . ?
N4_1 C11_1 H11B_1 109.5 . . ?
H11A_1 C11_1 H11B_1 109.5 . . ?
N4_1 C11_1 H11C_1 109.5 . . ?
H11A_1 C11_1 H11C_1 109.5 . . ?
H11B_1 C11_1 H11C_1 109.5 . . ?
C15_1 C12_1 C13_1 111.4(4) 3_666 . ?
C15_1 C12_1 Al1_1 103.3(3) 3_666 . ?
C13_1 C12_1 Al1_1 111.9(4) . . ?
C15_1 C12_1 H12_1 110.0 3_666 . ?
C13_1 C12_1 H12_1 110.0 . . ?
Al1_1 C12_1 H12_1 110.0 . . ?
C15_1 C13_1 C12_1 123.0(4) . . ?
C15_1 C13_1 C14_1 119.7(5) . . ?
C12_1 C13_1 C14_1 117.3(5) . . ?
C13_1 C14_1 H14A_1 109.5 . . ?
C13_1 C14_1 H14B_1 109.5 . . ?
H14A_1 C14_1 H14B_1 109.5 . . ?
C13_1 C14_1 H14C_1 109.5 . . ?
H14A_1 C14_1 H14C_1 109.5 . . ?
H14B_1 C14_1 H14C_1 109.5 . . ?
C13_1 C15_1 C12_1 125.0(5) . 3_666 ?
C13_1 C15_1 H15_1 117.5 . . ?
C12_1 C15_1 H15_1 117.5 3_666 . ?
C1_7 Al1_2 C12_2 126.3(8) . . ?
C1_7 Al1_2 C3_2 113.0(7) . . ?
C12_2 Al1_2 C3_2 99.0(4) . . ?
C1_7 Al1_2 I2_2 99.2(3) . . ?
C12_2 Al1_2 I2_2 106.6(4) . . ?
C3_2 Al1_2 I2_2 113.1(4) . . ?
N7_2 C3_2 N4_2 105.3(6) . . ?
N7_2 C3_2 Al1_2 125.0(6) . . ?
N4_2 C3_2 Al1_2 129.5(6) . . ?
C3_2 N4_2 C5_2 111.0(6) . . ?
C3_2 N4_2 C11_2 125.4(8) . . ?
C5_2 N4_2 C11_2 123.4(8) . . ?
C6_2 C5_2 N4_2 106.2(6) . . ?
C6_2 C5_2 C10_2 131.6(9) . . ?
N4_2 C5_2 C10_2 122.1(9) . . ?
C5_2 C6_2 N7_2 107.0(6) . . ?
C5_2 C6_2 C9_2 131.6(10) . . ?
N7_2 C6_2 C9_2 121.2(9) . . ?
C3_2 N7_2 C6_2 110.5(6) . . ?
C3_2 N7_2 C8_2 128.0(7) . . ?
C6_2 N7_2 C8_2 121.5(7) . . ?
N7_2 C8_2 H8A_2 109.5 . . ?
N7_2 C8_2 H8B_2 109.5 . . ?
H8A_2 C8_2 H8B_2 109.5 . . ?
N7_2 C8_2 H8C_2 109.5 . . ?
H8A_2 C8_2 H8C_2 109.5 . . ?
H8B_2 C8_2 H8C_2 109.5 . . ?
C6_2 C9_2 H9A_2 109.5 . . ?
C6_2 C9_2 H9B_2 109.5 . . ?
H9A_2 C9_2 H9B_2 109.5 . . ?
C6_2 C9_2 H9C_2 109.5 . . ?
H9A_2 C9_2 H9C_2 109.5 . . ?
H9B_2 C9_2 H9C_2 109.5 . . ?
C5_2 C10_2 H10A_2 109.5 . . ?
C5_2 C10_2 H10B_2 109.5 . . ?
H10A_2 C10_2 H10B_2 109.5 . . ?
C5_2 C10_2 H10C_2 109.5 . . ?
H10A_2 C10_2 H10C_2 109.5 . . ?
H10B_2 C10_2 H10C_2 109.5 . . ?
N4_2 C11_2 H11A_2 109.5 . . ?
N4_2 C11_2 H11B_2 109.5 . . ?
H11A_2 C11_2 H11B_2 109.5 . . ?
N4_2 C11_2 H11C_2 109.5 . . ?
H11A_2 C11_2 H11C_2 109.5 . . ?
H11B_2 C11_2 H11C_2 109.5 . . ?
C13_2 C12_2 C15_2 115(2) . 3_666 ?
C13_2 C12_2 Al1_2 112.1(7) . . ?
C15_2 C12_2 Al1_2 105(2) 3_666 . ?
C13_2 C12_2 H12_2 108.4 . . ?
C15_2 C12_2 H12_2 108.4 3_666 . ?
Al1_2 C12_2 H12_2 108.4 . . ?
C15_2 C13_2 C12_2 122.7(8) . . ?
C15_2 C13_2 C14_2 119.0(8) . . ?
C12_2 C13_2 C14_2 117.1(8) . . ?
C13_2 C14_2 H14A_2 109.5 . . ?
C13_2 C14_2 H14B_2 109.5 . . ?
H14A_2 C14_2 H14B_2 109.5 . . ?
C13_2 C14_2 H14C_2 109.5 . . ?
H14A_2 C14_2 H14C_2 109.5 . . ?
H14B_2 C14_2 H14C_2 109.5 . . ?
C13_2 C15_2 H15_2 119.1 . . ?
C12_2 C15_2 H15_2 119.1 3_666 . ?
C3_3 C1_3 C2_3 108.9(4) . . ?
C3_3 C1_3 C4_3 108.6(3) . . ?
C2_3 C1_3 C4_3 108.8(4) . . ?
C3_3 C1_3 C5_5 111.6(4) . . ?
C2_3 C1_3 C5_5 110.3(4) . . ?
C4_3 C1_3 C5_5 108.5(4) . . ?
C1_3 C2_3 H2A_3 109.5 . . ?
C1_3 C2_3 H2B_3 109.5 . . ?
H2A_3 C2_3 H2B_3 109.5 . . ?
C1_3 C2_3 H2C_3 109.5 . . ?
H2A_3 C2_3 H2C_3 109.5 . . ?
H2B_3 C2_3 H2C_3 109.5 . . ?
C1_3 C3_3 H3A_3 109.5 . . ?
C1_3 C3_3 H3B_3 109.5 . . ?
H3A_3 C3_3 H3B_3 109.5 . . ?
C1_3 C3_3 H3C_3 109.5 . . ?
H3A_3 C3_3 H3C_3 109.5 . . ?
H3B_3 C3_3 H3C_3 109.5 . . ?
C1_3 C4_3 H4A_3 109.5 . . ?
C1_3 C4_3 H4B_3 109.5 . . ?
H4A_3 C4_3 H4B_3 109.5 . . ?
C1_3 C4_3 H4C_3 109.5 . . ?
H4A_3 C4_3 H4C_3 109.5 . . ?
H4B_3 C4_3 H4C_3 109.5 . . ?
C2_5 C1_5 C6_5 119.9(4) . . ?
C2_5 C1_5 C5_7 120.5(4) . . ?
C6_5 C1_5 C5_7 119.6(4) . . ?
C1_5 C2_5 C3_5 120.5(4) . . ?
C1_5 C2_5 H2_5 119.8 . . ?
C3_5 C2_5 H2_5 119.8 . . ?
C4_5 C3_5 C2_5 117.2(4) . . ?
C4_5 C3_5 C1_10 123.0(5) . . ?
C2_5 C3_5 C1_10 119.8(5) . . ?
C4_5 C3_5 C1_11 121.9(8) . . ?
C2_5 C3_5 C1_11 120.7(7) . . ?
C3_5 C4_5 C5_5 123.1(4) . . ?
C3_5 C4_5 H4_5 118.4 . . ?
C5_5 C4_5 H4_5 118.4 . . ?
C6_5 C5_5 C4_5 118.1(5) . . ?
C6_5 C5_5 C1_3 119.6(5) . . ?
C4_5 C5_5 C1_3 122.3(4) . . ?
C5_5 C6_5 C1_5 121.2(5) . . ?
C5_5 C6_5 H6_5 119.4 . . ?
C1_5 C6_5 H6_5 119.4 . . ?
C6_6 C1_6 C2_6 120.2(4) . . ?
C6_6 C1_6 C2_7 119.5(4) . . ?
C2_6 C1_6 C2_7 120.3(4) . . ?
C1_6 C2_6 C3_6 120.2(5) . . ?
C1_6 C2_6 H2_6 119.9 . . ?
C3_6 C2_6 H2_6 119.9 . . ?
C4_6 C3_6 C2_6 117.6(5) . . ?
C4_6 C3_6 C1_4 119.4(5) . . ?
C2_6 C3_6 C1_4 123.0(5) . . ?
C3_6 C4_6 C5_6 123.0(5) . . ?
C3_6 C4_6 H4_6 118.5 . . ?
C5_6 C4_6 H4_6 118.5 . . ?
C4_6 C5_6 C6_6 117.9(5) . . ?
C4_6 C5_6 C1_8 120.8(5) . . ?
C6_6 C5_6 C1_8 121.2(5) . . ?
C4_6 C5_6 C1_9 120.7(6) . . ?
C6_6 C5_6 C1_9 120.1(6) . . ?
C1_6 C6_6 C5_6 120.9(5) . . ?
C1_6 C6_6 H6_6 119.6 . . ?
C5_6 C6_6 H6_6 119.6 . . ?
C5_7 C1_7 C2_7 103.9(4) . . ?
C5_7 C1_7 Al1_2 108.2(4) . . ?
C2_7 C1_7 Al1_2 103.9(4) . . ?
C5_7 C1_7 Al1_1 126.9(3) . . ?
C2_7 C1_7 Al1_1 125.9(3) . . ?
C5_7 C1_7 Fe6_7 67.4(2) . . ?
C2_7 C1_7 Fe6_7 66.7(2) . . ?
Al1_2 C1_7 Fe6_7 167.1(3) . . ?
Al1_1 C1_7 Fe6_7 144.9(2) . . ?
C3_7 C2_7 C1_7 110.4(4) . . ?
C3_7 C2_7 C1_6 122.9(4) . . ?
C1_7 C2_7 C1_6 126.8(4) . . ?
C3_7 C2_7 Fe6_7 69.2(3) . . ?
C1_7 C2_7 Fe6_7 71.4(2) . . ?
C1_6 C2_7 Fe6_7 126.0(3) . . ?
C4_7 C3_7 C2_7 107.8(4) . . ?
C4_7 C3_7 Fe6_7 69.0(3) . . ?
C2_7 C3_7 Fe6_7 69.4(3) . . ?
C4_7 C3_7 H3_7 126.1 . . ?
C2_7 C3_7 H3_7 126.1 . . ?
Fe6_7 C3_7 H3_7 127.0 . . ?
C3_7 C4_7 C5_7 108.5(4) . . ?
C3_7 C4_7 Fe6_7 69.7(3) . . ?
C5_7 C4_7 Fe6_7 70.2(3) . . ?
C3_7 C4_7 H4_7 125.8 . . ?
C5_7 C4_7 H4_7 125.8 . . ?
Fe6_7 C4_7 H4_7 125.9 . . ?
C4_7 C5_7 C1_7 109.6(4) . . ?
C4_7 C5_7 C1_5 124.0(4) . . ?
C1_7 C5_7 C1_5 126.4(4) . . ?
C4_7 C5_7 Fe6_7 68.1(3) . . ?
C1_7 C5_7 Fe6_7 71.0(2) . . ?
C1_5 C5_7 Fe6_7 126.9(3) . . ?
C4_7 Fe6_7 C3_7 41.3(2) . . ?
C4_7 Fe6_7 C2_7 69.63(19) . . ?
C3_7 Fe6_7 C2_7 41.43(19) . . ?
C4_7 Fe6_7 C5_7 41.63(19) . . ?
C3_7 Fe6_7 C5_7 69.8(2) . . ?
C2_7 Fe6_7 C5_7 69.43(18) . . ?
C4_7 Fe6_7 C9_7 118.0(2) . . ?
C3_7 Fe6_7 C9_7 105.6(2) . . ?
C2_7 Fe6_7 C9_7 124.9(2) . . ?
C5_7 Fe6_7 C9_7 153.9(2) . . ?
C4_7 Fe6_7 C10_7 106.8(2) . . ?
C3_7 Fe6_7 C10_7 124.7(2) . . ?
C2_7 Fe6_7 C10_7 162.3(2) . . ?
C5_7 Fe6_7 C10_7 120.2(2) . . ?
C9_7 Fe6_7 C10_7 40.2(2) . . ?
C4_7 Fe6_7 C8_7 153.2(2) . . ?
C3_7 Fe6_7 C8_7 118.8(2) . . ?
C2_7 Fe6_7 C8_7 107.39(19) . . ?
C5_7 Fe6_7 C8_7 164.2(2) . . ?
C9_7 Fe6_7 C8_7 40.6(2) . . ?
C10_7 Fe6_7 C8_7 67.5(2) . . ?
C4_7 Fe6_7 C11_7 126.7(2) . . ?
C3_7 Fe6_7 C11_7 163.1(2) . . ?
C2_7 Fe6_7 C11_7 155.1(2) . . ?
C5_7 Fe6_7 C11_7 109.03(19) . . ?
C9_7 Fe6_7 C11_7 67.6(2) . . ?
C10_7 Fe6_7 C11_7 40.3(2) . . ?
C8_7 Fe6_7 C11_7 66.9(2) . . ?
C4_7 Fe6_7 C7_7 164.7(2) . . ?
C3_7 Fe6_7 C7_7 153.6(2) . . ?
C2_7 Fe6_7 C7_7 119.84(19) . . ?
C5_7 Fe6_7 C7_7 127.4(2) . . ?
C9_7 Fe6_7 C7_7 67.9(2) . . ?
C10_7 Fe6_7 C7_7 67.9(2) . . ?
C8_7 Fe6_7 C7_7 39.7(2) . . ?
C11_7 Fe6_7 C7_7 40.2(2) . . ?
C4_7 Fe6_7 C1_7 70.79(18) . . ?
C3_7 Fe6_7 C1_7 70.83(19) . . ?
C2_7 Fe6_7 C1_7 41.89(18) . . ?
C5_7 Fe6_7 C1_7 41.64(17) . . ?
C9_7 Fe6_7 C1_7 163.1(2) . . ?
C10_7 Fe6_7 C1_7 154.9(2) . . ?
C8_7 Fe6_7 C1_7 125.74(19) . . ?
C11_7 Fe6_7 C1_7 120.19(19) . . ?
C7_7 Fe6_7 C1_7 107.53(18) . . ?
C8_7 C7_7 C11_7 107.2(5) . . ?
C8_7 C7_7 Fe6_7 69.6(3) . . ?
C11_7 C7_7 Fe6_7 69.6(3) . . ?
C8_7 C7_7 H7_7 126.4 . . ?
C11_7 C7_7 H7_7 126.4 . . ?
Fe6_7 C7_7 H7_7 126.0 . . ?
C7_7 C8_7 C9_7 109.2(5) . . ?
C7_7 C8_7 Fe6_7 70.7(3) . . ?
C9_7 C8_7 Fe6_7 69.5(3) . . ?
C7_7 C8_7 H8_7 125.4 . . ?
C9_7 C8_7 H8_7 125.4 . . ?
Fe6_7 C8_7 H8_7 125.9 . . ?
C10_7 C9_7 C8_7 107.3(5) . . ?
C10_7 C9_7 Fe6_7 70.1(3) . . ?
C8_7 C9_7 Fe6_7 69.9(3) . . ?
C10_7 C9_7 H9_7 126.3 . . ?
C8_7 C9_7 H9_7 126.3 . . ?
Fe6_7 C9_7 H9_7 125.3 . . ?
C9_7 C10_7 C11_7 107.9(5) . . ?
C9_7 C10_7 Fe6_7 69.7(3) . . ?
C11_7 C10_7 Fe6_7 70.1(3) . . ?
C9_7 C10_7 H10_7 126.1 . . ?
C11_7 C10_7 H10_7 126.1 . . ?
Fe6_7 C10_7 H10_7 125.6 . . ?
C10_7 C11_7 C7_7 108.4(5) . . ?
C10_7 C11_7 Fe6_7 69.5(3) . . ?
C7_7 C11_7 Fe6_7 70.2(3) . . ?
C10_7 C11_7 H11_7 125.8 . . ?
C7_7 C11_7 H11_7 125.8 . . ?
Fe6_7 C11_7 H11_7 126.1 . . ?
C5_6 C1_8 C3_8 111.3(5) . . ?
C5_6 C1_8 C2_8 115.2(5) . . ?
C3_8 C1_8 C2_8 108.8(4) . . ?
C5_6 C1_8 C4_8 104.6(5) . . ?
C3_8 C1_8 C4_8 108.3(4) . . ?
C2_8 C1_8 C4_8 108.4(4) . . ?
C1_8 C2_8 H2A_8 109.5 . . ?
C1_8 C2_8 H2B_8 109.5 . . ?
H2A_8 C2_8 H2B_8 109.5 . . ?
C1_8 C2_8 H2C_8 109.5 . . ?
H2A_8 C2_8 H2C_8 109.5 . . ?
H2B_8 C2_8 H2C_8 109.5 . . ?
C1_8 C3_8 H3A_8 109.5 . . ?
C1_8 C3_8 H3B_8 109.5 . . ?
H3A_8 C3_8 H3B_8 109.5 . . ?
C1_8 C3_8 H3C_8 109.5 . . ?
H3A_8 C3_8 H3C_8 109.5 . . ?
H3B_8 C3_8 H3C_8 109.5 . . ?
C1_8 C4_8 H4A_8 109.5 . . ?
C1_8 C4_8 H4B_8 109.5 . . ?
H4A_8 C4_8 H4B_8 109.5 . . ?
C1_8 C4_8 H4C_8 109.5 . . ?
H4A_8 C4_8 H4C_8 109.5 . . ?
H4B_8 C4_8 H4C_8 109.5 . . ?
C3_9 C1_9 C2_9 108.8(5) . . ?
C3_9 C1_9 C4_9 108.1(4) . . ?
C2_9 C1_9 C4_9 108.7(5) . . ?
C3_9 C1_9 C5_6 112.2(9) . . ?
C2_9 C1_9 C5_6 103.2(9) . . ?
C4_9 C1_9 C5_6 115.6(9) . . ?
C1_9 C2_9 H2A_9 109.5 . . ?
C1_9 C2_9 H2B_9 109.5 . . ?
H2A_9 C2_9 H2B_9 109.5 . . ?
C1_9 C2_9 H2C_9 109.5 . . ?
H2A_9 C2_9 H2C_9 109.5 . . ?
H2B_9 C2_9 H2C_9 109.5 . . ?
C1_9 C3_9 H3A_9 109.5 . . ?
C1_9 C3_9 H3B_9 109.5 . . ?
H3A_9 C3_9 H3B_9 109.5 . . ?
C1_9 C3_9 H3C_9 109.5 . . ?
H3A_9 C3_9 H3C_9 109.5 . . ?
H3B_9 C3_9 H3C_9 109.5 . . ?
C1_9 C4_9 H4A_9 109.5 . . ?
C1_9 C4_9 H4B_9 109.5 . . ?
H4A_9 C4_9 H4B_9 109.5 . . ?
C1_9 C4_9 H4C_9 109.5 . . ?
H4A_9 C4_9 H4C_9 109.5 . . ?
H4B_9 C4_9 H4C_9 109.5 . . ?
C3_6 C1_4 C3_4 108.0(4) . . ?
C3_6 C1_4 C2_4 113.2(4) . . ?
C3_4 C1_4 C2_4 109.2(4) . . ?
C3_6 C1_4 C4_4 109.9(5) . . ?
C3_4 C1_4 C4_4 107.9(4) . . ?
C2_4 C1_4 C4_4 108.3(4) . . ?
C1_4 C2_4 H2A_4 109.5 . . ?
C1_4 C2_4 H2B_4 109.5 . . ?
H2A_4 C2_4 H2B_4 109.5 . . ?
C1_4 C2_4 H2C_4 109.5 . . ?
H2A_4 C2_4 H2C_4 109.5 . . ?
H2B_4 C2_4 H2C_4 109.5 . . ?
C1_4 C3_4 H3A_4 109.5 . . ?
C1_4 C3_4 H3B_4 109.5 . . ?
H3A_4 C3_4 H3B_4 109.5 . . ?
C1_4 C3_4 H3C_4 109.5 . . ?
H3A_4 C3_4 H3C_4 109.5 . . ?
H3B_4 C3_4 H3C_4 109.5 . . ?
C1_4 C4_4 H4A_4 109.5 . . ?
C1_4 C4_4 H4B_4 109.5 . . ?
H4A_4 C4_4 H4B_4 109.5 . . ?
C1_4 C4_4 H4C_4 109.5 . . ?
H4A_4 C4_4 H4C_4 109.5 . . ?
H4B_4 C4_4 H4C_4 109.5 . . ?
C3_5 C1_10 C3_10 108.2(6) . . ?
C3_5 C1_10 C2_10 109.6(5) . . ?
C3_10 C1_10 C2_10 109.2(4) . . ?
C3_5 C1_10 C4_10 112.8(6) . . ?
C3_10 C1_10 C4_10 108.2(4) . . ?
C2_10 C1_10 C4_10 108.8(4) . . ?
C1_10 C2_10 H2A_10 109.5 . . ?
C1_10 C2_10 H2B_10 109.5 . . ?
H2A_10 C2_10 H2B_10 109.5 . . ?
C1_10 C2_10 H2C_10 109.5 . . ?
H2A_10 C2_10 H2C_10 109.5 . . ?
H2B_10 C2_10 H2C_10 109.5 . . ?
C1_10 C3_10 H3A_10 109.5 . . ?
C1_10 C3_10 H3B_10 109.5 . . ?
H3A_10 C3_10 H3B_10 109.5 . . ?
C1_10 C3_10 H3C_10 109.5 . . ?
H3A_10 C3_10 H3C_10 109.5 . . ?
H3B_10 C3_10 H3C_10 109.5 . . ?
C1_10 C4_10 H4A_10 109.5 . . ?
C1_10 C4_10 H4B_10 109.5 . . ?
H4A_10 C4_10 H4B_10 109.5 . . ?
C1_10 C4_10 H4C_10 109.5 . . ?
H4A_10 C4_10 H4C_10 109.5 . . ?
H4B_10 C4_10 H4C_10 109.5 . . ?
C3_11 C1_11 C2_11 109.0(5) . . ?
C3_11 C1_11 C4_11 108.2(4) . . ?
C2_11 C1_11 C4_11 108.6(5) . . ?
C3_11 C1_11 C3_5 110.7(15) . . ?
C2_11 C1_11 C3_5 113.2(14) . . ?
C4_11 C1_11 C3_5 107.0(17) . . ?
C1_11 C2_11 H2A_11 109.5 . . ?
C1_11 C2_11 H2B_11 109.5 . . ?
H2A_11 C2_11 H2B_11 109.5 . . ?
C1_11 C2_11 H2C_11 109.5 . . ?
H2A_11 C2_11 H2C_11 109.5 . . ?
H2B_11 C2_11 H2C_11 109.5 . . ?
C1_11 C3_11 H3A_11 109.5 . . ?
C1_11 C3_11 H3B_11 109.5 . . ?
H3A_11 C3_11 H3B_11 109.5 . . ?
C1_11 C3_11 H3C_11 109.5 . . ?
H3A_11 C3_11 H3C_11 109.5 . . ?
H3B_11 C3_11 H3C_11 109.5 . . ?
C1_11 C4_11 H4A_11 109.5 . . ?
C1_11 C4_11 H4B_11 109.5 . . ?
H4A_11 C4_11 H4B_11 109.5 . . ?
C1_11 C4_11 H4C_11 109.5 . . ?
H4A_11 C4_11 H4C_11 109.5 . . ?
H4B_11 C4_11 H4C_11 109.5 . . ?

loop_
_geom_bond_atom_site_label_1
_geom_bond_atom_site_label_2
_geom_bond_distance
_geom_bond_site_symmetry_2
_geom_bond_publ_flag
C01J C01M 1.506(15) . ?
C01J C01K 1.506(12) . ?
C01J H01A 0.9900 . ?
C01J H01B 0.9900 . ?
C01K C01K 1.522(16) 3_576 ?
C01K H01C 0.9900 . ?
C01K H01D 0.9900 . ?
C01M H01E 0.9800 . ?
C01M H01F 0.9800 . ?
C01M H01G 0.9800 . ?
Al1_1 C1_7 1.963(4) . ?
Al1_1 C12_1 2.033(5) . ?
Al1_1 C3_1 2.066(5) . ?
Al1_1 I2_1 2.6185(16) . ?
C3_1 N7_1 1.341(6) . ?
C3_1 N4_1 1.349(6) . ?
N4_1 C5_1 1.395(8) . ?
N4_1 C11_1 1.451(8) . ?
C5_1 C6_1 1.338(10) . ?
C5_1 C10_1 1.496(9) . ?
C6_1 N7_1 1.399(7) . ?
C6_1 C9_1 1.490(9) . ?
N7_1 C8_1 1.454(8) . ?
C8_1 H8A_1 0.9800 . ?
C8_1 H8B_1 0.9800 . ?
C8_1 H8C_1 0.9800 . ?
C9_1 H9A_1 0.9800 . ?
C9_1 H9B_1 0.9800 . ?
C9_1 H9C_1 0.9800 . ?
C10_1 H10A_1 0.9800 . ?
C10_1 H10B_1 0.9800 . ?
C10_1 H10C_1 0.9800 . ?
C11_1 H11A_1 0.9800 . ?
C11_1 H11B_1 0.9800 . ?
C11_1 H11C_1 0.9800 . ?
C12_1 C15_1 1.489(7) 3_666 ?
C12_1 C13_1 1.494(7) . ?
C12_1 H12_1 1.0000 . ?
C13_1 C15_1 1.334(7) . ?
C13_1 C14_1 1.517(7) . ?
C14_1 H14A_1 0.9800 . ?
C14_1 H14B_1 0.9800 . ?
C14_1 H14C_1 0.9800 . ?
C15_1 H15_1 0.9500 . ?
Al1_2 C1_7 1.853(11) . ?
Al1_2 C12_2 2.032(6) . ?
Al1_2 C3_2 2.065(6) . ?
Al1_2 I2_2 2.616(4) . ?
C3_2 N7_2 1.339(7) . ?
C3_2 N4_2 1.350(7) . ?
N4_2 C5_2 1.394(8) . ?
N4_2 C11_2 1.451(9) . ?
C5_2 C6_2 1.338(11) . ?
C5_2 C10_2 1.496(10) . ?
C6_2 N7_2 1.401(8) . ?
C6_2 C9_2 1.490(10) . ?
N7_2 C8_2 1.454(8) . ?
C8_2 H8A_2 0.9800 . ?
C8_2 H8B_2 0.9800 . ?
C8_2 H8C_2 0.9800 . ?
C9_2 H9A_2 0.9800 . ?
C9_2 H9B_2 0.9800 . ?
C9_2 H9C_2 0.9800 . ?
C10_2 H10A_2 0.9800 . ?
C10_2 H10B_2 0.9800 . ?
C10_2 H10C_2 0.9800 . ?
C11_2 H11A_2 0.9800 . ?
C11_2 H11B_2 0.9800 . ?
C11_2 H11C_2 0.9800 . ?
C12_2 C13_2 1.494(8) . ?
C12_2 C15_2 1.55(4) 3_666 ?
C12_2 H12_2 1.0000 . ?
C13_2 C15_2 1.336(8) . ?
C13_2 C14_2 1.518(8) . ?
C14_2 H14A_2 0.9800 . ?
C14_2 H14B_2 0.9800 . ?
C14_2 H14C_2 0.9800 . ?
C15_2 H15_2 0.9500 . ?
C1_3 C3_3 1.527(5) . ?
C1_3 C2_3 1.527(5) . ?
C1_3 C4_3 1.539(5) . ?
C1_3 C5_5 1.548(6) . ?
C2_3 H2A_3 0.9800 . ?
C2_3 H2B_3 0.9800 . ?
C2_3 H2C_3 0.9800 . ?
C3_3 H3A_3 0.9800 . ?
C3_3 H3B_3 0.9800 . ?
C3_3 H3C_3 0.9800 . ?
C4_3 H4A_3 0.9800 . ?
C4_3 H4B_3 0.9800 . ?
C4_3 H4C_3 0.9800 . ?
C1_5 C2_5 1.380(7) . ?
C1_5 C6_5 1.387(7) . ?
C1_5 C5_7 1.490(7) . ?
C2_5 C3_5 1.428(7) . ?
C2_5 H2_5 0.9500 . ?
C3_5 C4_5 1.379(7) . ?
C3_5 C1_10 1.505(9) . ?
C3_5 C1_11 1.584(19) . ?
C4_5 C5_5 1.390(7) . ?
C4_5 H4_5 0.9500 . ?
C5_5 C6_5 1.385(7) . ?
C6_5 H6_5 0.9500 . ?
C1_6 C6_6 1.365(7) . ?
C1_6 C2_6 1.392(7) . ?
C1_6 C2_7 1.504(6) . ?
C2_6 C3_6 1.419(7) . ?
C2_6 H2_6 0.9500 . ?
C3_6 C4_6 1.368(7) . ?
C3_6 C1_4 1.521(7) . ?
C4_6 C5_6 1.388(8) . ?
C4_6 H4_6 0.9500 . ?
C5_6 C6_6 1.402(7) . ?
C5_6 C1_8 1.492(8) . ?
C5_6 C1_9 1.673(13) . ?
C6_6 H6_6 0.9500 . ?
C1_7 C5_7 1.467(6) . ?
C1_7 C2_7 1.469(6) . ?
C1_7 Fe6_7 2.086(4) . ?
C2_7 C3_7 1.429(6) . ?
C2_7 Fe6_7 2.021(4) . ?
C3_7 C4_7 1.420(7) . ?
C3_7 Fe6_7 2.019(5) . ?
C3_7 H3_7 0.9500 . ?
C4_7 C5_7 1.439(7) . ?
C4_7 Fe6_7 2.010(5) . ?
C4_7 H4_7 0.9500 . ?
C5_7 Fe6_7 2.038(5) . ?
Fe6_7 C9_7 2.053(5) . ?
Fe6_7 C10_7 2.057(5) . ?
Fe6_7 C8_7 2.057(5) . ?
Fe6_7 C11_7 2.065(5) . ?
Fe6_7 C7_7 2.073(5) . ?
C7_7 C8_7 1.402(8) . ?
C7_7 C11_7 1.423(7) . ?
C7_7 H7_7 0.9500 . ?
C8_7 C9_7 1.425(8) . ?
C8_7 H8_7 0.9500 . ?
C9_7 C10_7 1.413(8) . ?
C9_7 H9_7 0.9500 . ?
C10_7 C11_7 1.421(8) . ?
C10_7 H10_7 0.9500 . ?
C11_7 H11_7 0.9500 . ?
C1_8 C3_8 1.529(5) . ?
C1_8 C2_8 1.529(5) . ?
C1_8 C4_8 1.540(5) . ?
C2_8 H2A_8 0.9800 . ?
C2_8 H2B_8 0.9800 . ?
C2_8 H2C_8 0.9800 . ?
C3_8 H3A_8 0.9800 . ?
C3_8 H3B_8 0.9800 . ?
C3_8 H3C_8 0.9800 . ?
C4_8 H4A_8 0.9800 . ?
C4_8 H4B_8 0.9800 . ?
C4_8 H4C_8 0.9800 . ?
C1_9 C3_9 1.528(5) . ?
C1_9 C2_9 1.528(5) . ?
C1_9 C4_9 1.540(5) . ?
C2_9 H2A_9 0.9800 . ?
C2_9 H2B_9 0.9800 . ?
C2_9 H2C_9 0.9800 . ?
C3_9 H3A_9 0.9800 . ?
C3_9 H3B_9 0.9800 . ?
C3_9 H3C_9 0.9800 . ?
C4_9 H4A_9 0.9800 . ?
C4_9 H4B_9 0.9800 . ?
C4_9 H4C_9 0.9800 . ?
C1_4 C3_4 1.526(5) . ?
C1_4 C2_4 1.528(5) . ?
C1_4 C4_4 1.542(5) . ?
C2_4 H2A_4 0.9800 . ?
C2_4 H2B_4 0.9800 . ?
C2_4 H2C_4 0.9800 . ?
C3_4 H3A_4 0.9800 . ?
C3_4 H3B_4 0.9800 . ?
C3_4 H3C_4 0.9800 . ?
C4_4 H4A_4 0.9800 . ?
C4_4 H4B_4 0.9800 . ?
C4_4 H4C_4 0.9800 . ?
C1_10 C3_10 1.527(5) . ?
C1_10 C2_10 1.527(5) . ?
C1_10 C4_10 1.540(5) . ?
C2_10 H2A_10 0.9800 . ?
C2_10 H2B_10 0.9800 . ?
C2_10 H2C_10 0.9800 . ?
C3_10 H3A_10 0.9800 . ?
C3_10 H3B_10 0.9800 . ?
C3_10 H3C_10 0.9800 . ?
C4_10 H4A_10 0.9800 . ?
C4_10 H4B_10 0.9800 . ?
C4_10 H4C_10 0.9800 . ?
C1_11 C3_11 1.528(5) . ?
C1_11 C2_11 1.528(5) . ?
C1_11 C4_11 1.540(5) . ?
C2_11 H2A_11 0.9800 . ?
C2_11 H2B_11 0.9800 . ?
C2_11 H2C_11 0.9800 . ?
C3_11 H3A_11 0.9800 . ?
C3_11 H3B_11 0.9800 . ?
C3_11 H3C_11 0.9800 . ?
C4_11 H4A_11 0.9800 . ?
C4_11 H4B_11 0.9800 . ?
C4_11 H4C_11 0.9800 . ?
